data_4348962
loop_
_publ_author_name
'Zhang, Xuan'
'Saber, Mohamed R.'
'Prosvirin, Andrey P.'
'Reibenspies, Joseph H.'
'Sun, Lei'
'Ballesteros-Rivas, Maria'
'Zhao, Hanhua'
'Dunbar, Kim R.'

_publ_section_title
;
 Magnetic ordering in TCNQ-based metal--organic frameworks with
 host--guest interactions
;
_journal_issue 10
_journal_name_full 'Inorganic Chemistry Frontiers'
_journal_page_first 904
_journal_paper_doi 10.1039/C5QI00128E
_journal_volume 2
_journal_year 2015
_chemical_formula_moiety '0.25(C120 H80 Fe4 N24), 2(C6 H6)'
_chemical_formula_sum 'C42 H32 Fe N6'
_chemical_formula_weight 676.58
_chemical_name_common FeTCNQ(4,4'-bpy)_benzene
_chemical_name_systematic 'Iron(II) tetracyanoquinodimethane 4,4'-bipyridyl benzene'
_space_group_crystal_system tetragonal
_space_group_IT_number 140
_space_group_name_Hall '-I 4 2c'
_space_group_name_H-M_alt 'I 4/m c m'
_atom_sites_solution_hydrogens geom
_atom_sites_solution_primary direct
_audit_creation_date 2015-07-22
_audit_creation_method
;
Olex2 1.2
(compiled 2015.01.26 svn.r3150 for OlexSys, GUI svn.r4998)
;
_audit_update_record
;
2015-07-22 deposited with the CCDC.
2015-08-26 downloaded from the CCDC.
;
_cell_angle_alpha 90
_cell_angle_beta 90
_cell_angle_gamma 90
_cell_formula_units_Z 4
_cell_length_a 12.3580(6)
_cell_length_b 12.3580(6)
_cell_length_c 22.9288(15)
_cell_measurement_temperature 100
_cell_volume 3501.7(3)
_computing_molecular_graphics 'Olex2 (Dolomanov et al., 2009)'
_computing_publication_material 'Olex2 (Dolomanov et al., 2009)'
_computing_structure_refinement 'ShelXL (Sheldrick, 2008)'
_computing_structure_solution 'ShelXT (Sheldrick, 2015)'
_diffrn_ambient_temperature 100
_diffrn_detector 'CCD area detector'
_diffrn_detector_type 'Bruker-Nonius APEXII CCD area detector'
_diffrn_measured_fraction_theta_full 0.982
_diffrn_measured_fraction_theta_max 0.989
_diffrn_measurement_device 'Bruker-Nonius APEXII CCD area detector and D8 diffractometer'
_diffrn_measurement_device_type 'Bruker D8 diffractometer'
_diffrn_measurement_method 'omega rotation'
_diffrn_radiation_collimation '0.2 mm single-pinhole'
_diffrn_radiation_monochromator 'Silicon 111'
_diffrn_radiation_probe x-ray
_diffrn_radiation_wavelength 0.41328
_diffrn_reflns_av_R_equivalents 0.0777
_diffrn_reflns_av_unetI/netI 0.0200
_diffrn_reflns_Laue_measured_fraction_full 0.982
_diffrn_reflns_Laue_measured_fraction_max 0.989
_diffrn_reflns_limit_h_max 18
_diffrn_reflns_limit_h_min -18
_diffrn_reflns_limit_k_max 18
_diffrn_reflns_limit_k_min -18
_diffrn_reflns_limit_l_max 28
_diffrn_reflns_limit_l_min -34
_diffrn_reflns_number 61089
_diffrn_reflns_point_group_measured_fraction_full 0.982
_diffrn_reflns_point_group_measured_fraction_max 0.989
_diffrn_reflns_theta_full 14.357
_diffrn_reflns_theta_max 18.242
_diffrn_reflns_theta_min 2.204
_diffrn_source synchrotron
_diffrn_source_type 'Station 15-ID-B'
_exptl_absorpt_coefficient_mu 0.091
_exptl_absorpt_correction_T_max 0.7442
_exptl_absorpt_correction_T_min 0.5970
_exptl_absorpt_correction_type multi-scan
_exptl_absorpt_process_details
'SADABS-2014/5 (Bruker,2014/5) was used for absorption correction. wR2(int) was 0.1363 before and 0.0676 after correction. The Ratio of minimum to maximum transmission is 0.8022. The \l/2 correction factor is Not present.'
_exptl_crystal_colour red
_exptl_crystal_colour_primary red
_exptl_crystal_density_diffrn 1.283
_exptl_crystal_description block
_exptl_crystal_F_000 1408
_exptl_crystal_size_max 0.08
_exptl_crystal_size_mid 0.04
_exptl_crystal_size_min 0.04
_refine_diff_density_max 0.650
_refine_diff_density_min -0.703
_refine_diff_density_rms 0.105
_refine_ls_extinction_method none
_refine_ls_goodness_of_fit_ref 0.969
_refine_ls_hydrogen_treatment constr
_refine_ls_matrix_type full
_refine_ls_number_parameters 60
_refine_ls_number_reflns 1717
_refine_ls_number_restraints 0
_refine_ls_restrained_S_all 0.969
_refine_ls_R_factor_all 0.0757
_refine_ls_R_factor_gt 0.0638
_refine_ls_shift/su_max 0.014
_refine_ls_shift/su_mean 0.002
_refine_ls_structure_factor_coef Fsqd
_refine_ls_weighting_details 'w=1/[\s^2^(Fo^2^)+(0.2000P)^2^] where P=(Fo^2^+2Fc^2^)/3'
_refine_ls_weighting_scheme calc
_refine_ls_wR_factor_gt 0.1813
_refine_ls_wR_factor_ref 0.2258
_reflns_Friedel_coverage 0.000
_reflns_number_gt 1328
_reflns_number_total 1717
_reflns_threshold_expression 'I > 2\s(I)'
_cod_data_source_file c5qi00128e2.cif
_cod_data_source_block i4mcm
_cod_original_cell_volume 3501.7(4)
_cod_database_code 4348962
_shelx_space_group_comment
;
The symmetry employed for this shelxl refinement is uniquely defined
by the following loop, which should always be used as a source of
symmetry information in preference to the above space-group names.
They are only intended as comments.
;
_olex2_refinement_description
;
1. Fixed Uiso
 At 1.2 times of:
  All C(H) groups
2. Uiso/Uaniso restraints and constraints
Uiso(C1A) = Uiso(C2A) = Uiso(C3A) = Uiso(C4A) = Uiso(C5A) = Uiso(C6A)
3. Others
 Fixed Sof: C1A(0.25) H1A(0.25) C2A(0.25) H2A(0.25) C3A(0.25) H3A(0.25)
 C4A(0.25) H4A(0.25) C5A(0.25) H5A(0.25) C6A(0.25) H6A(0.25)
4.a Aromatic/amide H refined with riding coordinates:
 C4(H4), C5(H5), C6(H6), C1A(H1A), C2A(H2A), C3A(H3A), C4A(H4A), C5A(H5A),
 C6A(H6A)
4.b Fitted hexagon refined as free rotating group:
 C1A(C2A,C3A,C4A,C5A,C6A)
;
_shelx_shelxl_version_number 2014/7
_olex2_submission_special_instructions 'No special instructions were received'

loop_
_space_group_symop_operation_xyz
'x, y, z'
'-y, x, z'
'-x, -y, z'
'y, -x, z'
'x, -y, -z+1/2'
'y, x, -z+1/2'
'-x, y, -z+1/2'
'-y, -x, -z+1/2'
'x+1/2, y+1/2, z+1/2'
'-y+1/2, x+1/2, z+1/2'
'-x+1/2, -y+1/2, z+1/2'
'y+1/2, -x+1/2, z+1/2'
'x+1/2, -y+1/2, -z+1'
'y+1/2, x+1/2, -z+1'
'-x+1/2, y+1/2, -z+1'
'-y+1/2, -x+1/2, -z+1'
'-x, -y, -z'
'y, -x, -z'
'x, y, -z'
'-y, x, -z'
'-x, y, z-1/2'
'-y, -x, z-1/2'
'x, -y, z-1/2'
'y, x, z-1/2'
'-x+1/2, -y+1/2, -z+1/2'
'y+1/2, -x+1/2, -z+1/2'
'x+1/2, y+1/2, -z+1/2'
'-y+1/2, x+1/2, -z+1/2'
'-x+1/2, y+1/2, z'
'-y+1/2, -x+1/2, z'
'x+1/2, -y+1/2, z'
'y+1/2, x+1/2, z'

loop_
_atom_site_label
_atom_site_type_symbol
_atom_site_fract_x
_atom_site_fract_y
_atom_site_fract_z
_atom_site_U_iso_or_equiv
_atom_site_adp_type
_atom_site_occupancy
_atom_site_site_symmetry_order
_atom_site_calc_flag
_atom_site_refinement_flags_posn
_atom_site_refinement_flags_adp
_atom_site_refinement_flags_occupancy
_atom_site_disorder_assembly
_atom_site_disorder_group
Fe1 Fe 0.0000 0.0000 0.0000 0.0285(3) Uani 1 8 d S T P A .
N1 N 0.10078(15) 0.14069(15) 0.0000 0.0456(5) Uani 1 2 d S T P . .
C1 C 0.13498(14) 0.22685(14) 0.0000 0.0412(5) Uani 1 2 d S T P . .
N2 N 0.0000 0.0000 0.09559(18) 0.0466(8) Uani 1 4 d S T P . .
C2 C 0.16501(15) 0.33499(15) 0.0000 0.0550(9) Uani 1 4 d S T P . .
C3 C 0.08095(19) 0.41905(19) 0.0000 0.0689(13) Uani 1 4 d S T P . .
C4 C 0.1080(2) 0.5287(2) 0.0000 0.0923(16) Uani 1 2 d S T P . .
H4 H 0.1821 0.5493 0.0000 0.111 Uiso 1 2 calc RS T P . .
C5 C -0.0206(9) 0.0887(6) 0.1245(3) 0.135(2) Uani 1 1 d . . . A -1
H5 H -0.0352 0.1535 0.1037 0.162 Uiso 1 1 calc R . . A -1
C6 C -0.0218(9) 0.0904(7) 0.1873(3) 0.146(2) Uani 1 1 d . . . A -1
H6 H -0.0381 0.1557 0.2073 0.175 Uiso 1 1 calc R . . A -1
C7 C 0.0000 0.0000 0.2178(2) 0.0585(12) Uani 1 4 d S T P . .
C1A C 0.169(7) 0.186(17) 0.374(7) 0.55(2) Uiso 0.25 1 d . . . B -1
H1A H 0.1301 0.1409 0.4002 0.656 Uiso 0.25 1 calc R . . B -1
C2A C 0.221(13) 0.141(6) 0.326(10) 0.55(2) Uiso 0.25 1 d G . . B -1
H2A H 0.2172 0.0656 0.3192 0.656 Uiso 0.25 1 calc R . . B -1
C3A C 0.278(9) 0.207(19) 0.288(4) 0.55(2) Uiso 0.25 1 d G . . B -1
H3A H 0.3135 0.1767 0.2549 0.656 Uiso 0.25 1 calc R . . B -1
C4A C 0.284(7) 0.318(17) 0.298(7) 0.55(2) Uiso 0.25 1 d G . . B -1
H4A H 0.3228 0.3633 0.2717 0.656 Uiso 0.25 1 calc R . . B -1
C5A C 0.232(13) 0.363(6) 0.346(9) 0.55(2) Uiso 0.25 1 d G . . B -1
H5A H 0.2358 0.4387 0.3527 0.656 Uiso 0.25 1 calc R . . B -1
C6A C 0.175(10) 0.297(19) 0.384(3) 0.55(2) Uiso 0.25 1 d G . . B -1
H6A H 0.1394 0.3275 0.4169 0.656 Uiso 0.25 1 calc R . . B -1

loop_
_atom_site_aniso_label
_atom_site_aniso_U_11
_atom_site_aniso_U_22
_atom_site_aniso_U_33
_atom_site_aniso_U_23
_atom_site_aniso_U_13
_atom_site_aniso_U_12
Fe1 0.0189(3) 0.0189(3) 0.0476(4) 0.000 0.000 0.000
N1 0.0262(8) 0.0237(8) 0.0867(13) 0.000 0.000 -0.0017(5)
C1 0.0205(7) 0.0229(7) 0.0803(14) 0.000 0.000 0.0002(5)
N2 0.0464(12) 0.0464(12) 0.0468(14) 0.000 0.000 0.000
C2 0.0211(7) 0.0211(7) 0.123(3) 0.000 0.000 -0.0021(9)
C3 0.0226(8) 0.0226(8) 0.161(4) 0.000 0.000 -0.0030(9)
C4 0.0224(9) 0.0217(10) 0.233(5) 0.000 0.000 -0.0064(8)
C5 0.223(6) 0.091(4) 0.090(3) -0.009(3) -0.018(4) 0.043(4)
C6 0.238(6) 0.105(5) 0.094(3) -0.008(4) 0.014(4) 0.035(4)
C7 0.064(2) 0.064(2) 0.0483(19) 0.000 0.000 0.000

loop_
_atom_type_symbol
_atom_type_description
_atom_type_scat_dispersion_real
_atom_type_scat_dispersion_imag
_atom_type_scat_source
C C 0.0000 0.0000 'International Tables Vol C Tables 4.2.6.8 and 6.1.1.4'
Fe Fe 0.1990 0.3060 'International Tables Vol C Tables 4.2.6.8 and 6.1.1.4'
N N 0.0000 0.0010 'International Tables Vol C Tables 4.2.6.8 and 6.1.1.4'
H H 0.0000 0.0000 'International Tables Vol C Tables 4.2.6.8 and 6.1.1.4'

loop_
_geom_angle_atom_site_label_1
_geom_angle_atom_site_label_2
_geom_angle_atom_site_label_3
_geom_angle
_geom_angle_site_symmetry_1
_geom_angle_site_symmetry_3
N1 Fe1 N1 180.0 . 17
N1 Fe1 N1 90.0 17 2
N1 Fe1 N1 90.0 . 2
N1 Fe1 N1 90.0 . 18
N1 Fe1 N1 90.0 17 18
N1 Fe1 N1 180.00(10) 18 2
N1 Fe1 N2 90.0 2 .
N1 Fe1 N2 90.0 . .
N1 Fe1 N2 90.0 2 17
N1 Fe1 N2 90.0 17 17
N1 Fe1 N2 90.0 17 .
N1 Fe1 N2 90.0 18 17
N1 Fe1 N2 90.0 . 17
N1 Fe1 N2 90.0 18 .
N2 Fe1 N2 180.0 17 .
C1 N1 Fe1 166.04(17) . .
N1 C1 C2 173.9(2) . .
C5 N2 Fe1 120.5(3) . .
C1 C2 C1 121.0(2) . 30
C1 C2 C3 119.48(12) 30 .
C1 C2 C3 119.48(12) . .
C4 C3 C2 121.13(14) 30 .
C4 C3 C2 121.13(15) . .
C4 C3 C4 117.7(3) 30 .
C3 C4 H4 119.4 . .
C4 C4 C3 121.13(15) 14_454 .
C4 C4 H4 119.4 14_454 .
N2 C5 H5 119.3 . .
N2 C5 C6 121.5(6) . .
C6 C5 H5 119.3 . .
C5 C6 H6 119.8 . .
C7 C6 C5 120.4(6) . .
C7 C6 H6 119.8 . .
C6 C7 C7 121.4(3) . 5
C2A C1A H1A 119.9 . .
C2A C1A C6A 120.00(6) . .
C6A C1A H1A 120.1 . .
C1A C2A H2A 120.0 . .
C3A C2A C1A 120.0 . .
C3A C2A H2A 120.0 . .
C2A C3A H3A 120.0 . .
C2A C3A C4A 120.0 . .
C4A C3A H3A 120.0 . .
C3A C4A H4A 120.0 . .
C5A C4A C3A 120.0 . .
C5A C4A H4A 120.0 . .
C4A C5A H5A 120.0 . .
C4A C5A C6A 120.0 . .
C6A C5A H5A 120.0 . .
C1A C6A H6A 120.0 . .
C5A C6A C1A 120.0 . .
C5A C6A H6A 120.0 . .

loop_
_geom_bond_atom_site_label_1
_geom_bond_atom_site_label_2
_geom_bond_distance
_geom_bond_site_symmetry_2
Fe1 N1 2.1387(19) .
Fe1 N1 2.1387(19) 18
Fe1 N1 2.1387(19) 17
Fe1 N1 2.1387(19) 2
Fe1 N2 2.192(4) 17
Fe1 N2 2.192(4) .
N1 C1 1.146(2) .
C1 C2 1.387(2) .
N2 C5 1.307(6) .
C2 C1 1.387(2) 30
C2 C3 1.469(4) .
C3 C4 1.396(3) .
C3 C4 1.396(3) 30
C4 C4 1.386(6) 14_454
C4 H4 0.9500 .
C5 H5 0.9500 .
C5 C6 1.439(9) .
C6 H6 0.9500 .
C6 C7 1.346(8) .
C7 C7 1.475(10) 5
C1A H1A 0.9500 .
C1A C2A 1.3900 .
C1A C6A 1.3900 .
C2A H2A 0.9500 .
C2A C3A 1.3900 .
C3A H3A 0.9500 .
C3A C4A 1.3900 .
C4A H4A 0.9500 .
C4A C5A 1.3900 .
C5A H5A 0.9500 .
C5A C6A 1.3900 .
C6A H6A 0.9500 .

loop_
_geom_torsion_atom_site_label_1
_geom_torsion_atom_site_label_2
_geom_torsion_atom_site_label_3
_geom_torsion_atom_site_label_4
_geom_torsion
_geom_torsion_site_symmetry_1
_geom_torsion_site_symmetry_4
Fe1 N2 C5 C6 179.6(8) . .
C1 C2 C3 C4 180.0 . .
C1 C2 C3 C4 0.0 . 30
C1 C2 C3 C4 180.0 30 30
C1 C2 C3 C4 0.0 30 .
N2 C5 C6 C7 0.9(17) . .
C2 C3 C4 C4 180.0 . 14_454
C4 C3 C4 C4 0.0 30 14_454
C5 C6 C7 C7 179.6(8) . 5
C1A C2A C3A C4A 0.0 . .
C2A C1A C6A C5A 0.0 . .
C2A C3A C4A C5A 0.0 . .
C3A C4A C5A C6A 0.0 . .
C4A C5A C6A C1A 0.0 . .
C6A C1A C2A C3A 0.0 . .
